data_7246547
loop_
_publ_author_name
'Du, Jiyuan'
'Wei, Shilong'
'Jiang, Zhijie'
'Ke, Hongshan'
'Sun, Lin'
'Zhang, Yiquan'
'Chen, Sanping'

_publ_section_title
;
 Influence of lattice water molecules on the magnetization dynamics of
 binuclear dysprosium(III) compounds: insights from magnetic and <i>ab
 initio</i> calculations.
;
_journal_issue 16
_journal_name_full 'Physical chemistry chemical physics : PCCP'
_journal_page_first 11717
_journal_page_last 11724
_journal_paper_doi 10.1039/d2cp06074d
_journal_volume 25
_journal_year 2023
_chemical_formula_moiety 'C30 H34 Dy2 N12 O12'
_chemical_formula_sum 'C30 H34 Dy2 N12 O12'
_chemical_formula_weight 1079.69
_space_group_crystal_system monoclinic
_space_group_IT_number 14
_space_group_name_Hall '-P 2yn'
_space_group_name_H-M_alt 'P 1 21/n 1'
_atom_sites_solution_hydrogens mixed
_audit_creation_date 2023-03-14
_audit_creation_method
;
Olex2 1.5
(compiled 2022.04.07 svn.rca3783a0 for OlexSys, GUI svn.r6498)
;
_audit_update_record
;
2023-03-14 deposited with the CCDC.	2023-03-31 downloaded from the CCDC.
;
_cell_angle_alpha 90
_cell_angle_beta 105.017(3)
_cell_angle_gamma 90
_cell_formula_units_Z 2
_cell_length_a 11.302(2)
_cell_length_b 14.387(3)
_cell_length_c 11.454(2)
_cell_measurement_reflns_used 1640
_cell_measurement_temperature 296(2)
_cell_measurement_theta_max 22.58
_cell_measurement_theta_min 2.32
_cell_volume 1798.8(6)
_computing_cell_refinement 'SAINT v7.68A (Bruker, 2009)'
_computing_data_reduction 'SAINT v7.68A (Bruker, 2009)'
_computing_molecular_graphics 'Olex2 1.5 (Dolomanov et al., 2009)'
_computing_publication_material 'Olex2 1.5 (Dolomanov et al., 2009)'
_computing_structure_refinement 'SHELXL 2019/1 (Sheldrick, 2015)'
_computing_structure_solution 'SHELXS-97 (Sheldrick, 2008)'
_diffrn_ambient_temperature 296.15
_diffrn_measured_fraction_theta_full 0.996
_diffrn_measured_fraction_theta_max 0.982
_diffrn_measurement_device_type 'Bruker APEX-II CCD'
_diffrn_measurement_method '\f and \w scans'
_diffrn_radiation_monochromator graphite
_diffrn_radiation_type MoK\a
_diffrn_radiation_wavelength 0.71073
_diffrn_reflns_av_R_equivalents 0.0514
_diffrn_reflns_av_unetI/netI 0.0655
_diffrn_reflns_Laue_measured_fraction_full 0.996
_diffrn_reflns_Laue_measured_fraction_max 0.982
_diffrn_reflns_limit_h_max 14
_diffrn_reflns_limit_h_min -7
_diffrn_reflns_limit_k_max 16
_diffrn_reflns_limit_k_min -17
_diffrn_reflns_limit_l_max 12
_diffrn_reflns_limit_l_min -14
_diffrn_reflns_number 9660
_diffrn_reflns_point_group_measured_fraction_full 0.996
_diffrn_reflns_point_group_measured_fraction_max 0.982
_diffrn_reflns_theta_full 25.242
_diffrn_reflns_theta_max 26.300
_diffrn_reflns_theta_min 2.256
_diffrn_source_current 0.0
_diffrn_source_power 0.0
_diffrn_source_voltage 0.0
_diffrn_standards_number 0
_exptl_absorpt_coefficient_mu 4.202
_exptl_absorpt_correction_T_max 0.7454
_exptl_absorpt_correction_T_min 0.5992
_exptl_absorpt_correction_type multi-scan
_exptl_absorpt_process_details
;
SADABS-2008/1 (Bruker,2008) was used for absorption correction.
wR2(int) was 0.0831 before and 0.0466 after correction.
The Ratio of minimum to maximum transmission is 0.8039.
The \l/2 correction factor is 0.0015.
;
_exptl_crystal_colour yellow
_exptl_crystal_density_diffrn 1.993
_exptl_crystal_density_method 'not measured'
_exptl_crystal_description block
_exptl_crystal_F_000 1052
_exptl_crystal_size_max 0.23
_exptl_crystal_size_mid 0.19
_exptl_crystal_size_min 0.17
_refine_diff_density_max 1.132
_refine_diff_density_min -1.211
_refine_diff_density_rms 0.139
_refine_ls_extinction_method none
_refine_ls_goodness_of_fit_ref 1.004
_refine_ls_hydrogen_treatment constr
_refine_ls_matrix_type full
_refine_ls_number_parameters 253
_refine_ls_number_reflns 3583
_refine_ls_number_restraints 2
_refine_ls_restrained_S_all 1.021
_refine_ls_R_factor_all 0.0682
_refine_ls_R_factor_gt 0.0396
_refine_ls_shift/su_max 0.000
_refine_ls_shift/su_mean 0.000
_refine_ls_structure_factor_coef Fsqd
_refine_ls_weighting_details 'w=1/[\s^2^(Fo^2^)+(0.0391P)^2^+1.2954P] where P=(Fo^2^+2Fc^2^)/3'
_refine_ls_weighting_scheme calc
_refine_ls_wR_factor_gt 0.0822
_refine_ls_wR_factor_ref 0.0917
_reflns_Friedel_coverage 0.000
_reflns_number_gt 2560
_reflns_number_total 3583
_reflns_threshold_expression 'I > 2\s(I)'
_cod_data_source_file d2cp06074d2.cif
_cod_data_source_block xb0498_0m
_cod_depositor_comments 'Adding full bibliography for 7246547--7246548.cif.'
_cod_database_code 7246547
_shelx_shelxl_version_number 2019/1
_shelx_space_group_comment
;
The symmetry employed for this shelxl refinement is uniquely defined
by the following loop, which should always be used as a source of
symmetry information in preference to the above space-group names.
They are only intended as comments.
;
_olex2_refinement_description
;
1. Fixed Uiso
 At 1.2 times of:
  All C(H) groups
 At 1.5 times of:
  All C(H,H,H) groups, All N(H,H) groups, All O(H,H) groups
2. Restrained distances
 C7-C3
 1.5 with sigma of 0.005
 C1-C0AA
 1.45 with sigma of 0.005
3.a Riding coordinates:
 O6(H6A,H6B), N6(H6C,H6D), C1(H1A,H1B,H1C), C7(H7A,H7B,H7C)
3.b Aromatic/amide H refined with riding coordinates:
 C15(H15), C25(H25), C26(H26), C28(H28), C29(H29), C30(H30), C32(H32)
;
_olex2_submission_special_instructions 'No special instructions were received'

loop_
_space_group_symop_operation_xyz
'x, y, z'
'-x+1/2, y+1/2, -z+1/2'
'-x, -y, -z'
'x-1/2, -y-1/2, z-1/2'

loop_
_atom_site_label
_atom_site_type_symbol
_atom_site_fract_x
_atom_site_fract_y
_atom_site_fract_z
_atom_site_U_iso_or_equiv
_atom_site_adp_type
_atom_site_occupancy
_atom_site_site_symmetry_order
_atom_site_calc_flag
_atom_site_refinement_flags_posn
_atom_site_refinement_flags_adp
_atom_site_refinement_flags_occupancy
_atom_site_disorder_assembly
_atom_site_disorder_group
Dy1 Dy 0.45809(3) 0.07875(2) 0.84491(3) 0.02860(12) Uani 1 1 d . . . . .
O1 O 0.4719(5) -0.0720(3) 0.7497(4) 0.0405(12) Uani 1 1 d . . . . .
O2 O 0.5179(4) -0.0827(3) 0.9458(4) 0.0336(11) Uani 1 1 d . . . . .
O3 O 0.6650(4) 0.0954(4) 0.9270(4) 0.0408(13) Uani 1 1 d . . . . .
O4 O 0.4781(5) 0.2484(4) 0.8539(5) 0.0607(16) Uani 1 1 d . . . . .
O5 O 0.3006(5) 0.1990(4) 0.8473(6) 0.0628(17) Uani 1 1 d . . . . .
O6 O 0.2749(4) 0.0037(3) 0.8618(4) 0.0389(12) Uani 1 1 d . . . . .
H6A H 0.292880 -0.034238 0.933158 0.058 Uiso 1 1 d R U . . .
H6B H 0.215360 0.049922 0.867498 0.058 Uiso 1 1 d R U . . .
N1 N 0.3385(6) 0.0929(4) 0.6252(5) 0.0406(16) Uani 1 1 d . . . . .
N2 N 0.5766(5) 0.1106(4) 0.7020(5) 0.0353(14) Uani 1 1 d . . . . .
N3 N 0.7053(6) 0.1218(5) 0.7419(5) 0.0436(16) Uani 1 1 d . . . . .
N4 N 1.0805(6) 0.0925(5) 0.9146(7) 0.0531(18) Uani 1 1 d . . . . .
N5 N 0.2155(7) 0.0989(6) 0.3802(6) 0.072(2) Uani 1 1 d . . . . .
N6 N 0.6050(6) 0.1259(5) 0.5069(5) 0.0522(18) Uani 1 1 d . . . . .
H6C H 0.565832 0.102570 0.435410 0.078 Uiso 1 1 d R U . . .
H6D H 0.675322 0.095680 0.535080 0.078 Uiso 1 1 d R U . . .
C0AA C 0.4962(7) -0.1229(4) 0.8428(6) 0.0369(18) Uani 1 1 d D . . . .
C1 C 0.5030(9) -0.2240(4) 0.8344(7) 0.067(3) Uani 1 1 d D . . . .
H1A H 0.466702 -0.251949 0.892940 0.100 Uiso 1 1 d R U . . .
H1B H 0.587132 -0.242769 0.850030 0.100 Uiso 1 1 d R U . . .
H1C H 0.459422 -0.243729 0.754780 0.100 Uiso 1 1 d R U . . .
C3 C 0.3720(7) 0.2575(5) 0.8571(7) 0.048(2) Uani 1 1 d D . . . .
C7 C 0.3379(7) 0.3512(5) 0.8806(8) 0.048(2) Uani 1 1 d D . . . .
H7A H 0.255339 0.351309 0.888379 0.073 Uiso 1 1 d R U . . .
H7B H 0.343509 0.391069 0.815109 0.073 Uiso 1 1 d R U . . .
H7C H 0.392209 0.373249 0.954349 0.073 Uiso 1 1 d R U . . .
C8 C 0.4003(7) 0.1040(5) 0.5396(6) 0.0381(18) Uani 1 1 d . . . . .
C15 C 0.2175(7) 0.0821(6) 0.5857(8) 0.058(2) Uani 1 1 d . . . . .
H15 H 0.172209 0.072117 0.641764 0.069 Uiso 1 1 calc R U . . .
C17 C 0.8726(7) 0.1198(5) 0.9197(6) 0.0364(17) Uani 1 1 d . . . . .
C19 C 0.7381(7) 0.1114(5) 0.8581(6) 0.0378(18) Uani 1 1 d . . . . .
C20 C 0.5351(7) 0.1144(5) 0.5844(6) 0.0380(18) Uani 1 1 d . . . . .
C25 C 0.9596(7) 0.0900(5) 0.8623(7) 0.0448(19) Uani 1 1 d . . . . .
H25 H 0.933074 0.067096 0.783954 0.054 Uiso 1 1 calc R U . . .
C26 C 0.9122(7) 0.1515(5) 1.0366(7) 0.0429(19) Uani 1 1 d . . . . .
H26 H 0.855366 0.170066 1.077853 0.051 Uiso 1 1 calc R U . . .
C28 C 1.0366(7) 0.1561(6) 1.0936(8) 0.053(2) Uani 1 1 d . . . . .
H28 H 1.065300 0.178401 1.172036 0.063 Uiso 1 1 calc R U . . .
C29 C 1.1152(8) 0.1259(6) 1.0277(9) 0.056(2) Uani 1 1 d . . . . .
H29 H 1.198721 0.128840 1.064421 0.068 Uiso 1 1 calc R U . . .
C30 C 0.3373(9) 0.1075(6) 0.4172(7) 0.057(2) Uani 1 1 d . . . . .
H30 H 0.381426 0.115965 0.359923 0.068 Uiso 1 1 calc R U . . .
C32 C 0.1566(8) 0.0854(7) 0.4631(8) 0.070(3) Uani 1 1 d . . . . .
H32 H 0.072067 0.077727 0.439686 0.083 Uiso 1 1 calc R U . . .

loop_
_atom_site_aniso_label
_atom_site_aniso_U_11
_atom_site_aniso_U_22
_atom_site_aniso_U_33
_atom_site_aniso_U_23
_atom_site_aniso_U_13
_atom_site_aniso_U_12
Dy1 0.02704(19) 0.0402(2) 0.01941(16) 0.00091(17) 0.00759(12) 0.00100(18)
O1 0.055(3) 0.047(3) 0.021(2) -0.006(2) 0.013(2) 0.000(3)
O2 0.037(3) 0.044(3) 0.020(2) -0.006(2) 0.007(2) 0.001(2)
O3 0.028(3) 0.065(4) 0.031(3) 0.011(2) 0.012(2) -0.003(2)
O4 0.065(4) 0.046(3) 0.078(4) -0.004(3) 0.032(3) -0.020(3)
O5 0.033(4) 0.065(4) 0.093(5) 0.004(4) 0.020(3) 0.001(3)
O6 0.028(3) 0.057(3) 0.033(3) 0.006(2) 0.011(2) 0.001(2)
N1 0.034(4) 0.052(4) 0.032(3) 0.007(3) 0.004(3) 0.007(3)
N2 0.033(4) 0.048(4) 0.025(3) 0.002(3) 0.008(3) -0.002(3)
N3 0.040(4) 0.057(4) 0.033(4) 0.003(3) 0.009(3) 0.001(3)
N4 0.033(4) 0.055(5) 0.072(5) 0.004(4) 0.013(3) -0.002(3)
N5 0.055(5) 0.117(7) 0.037(4) -0.001(4) 0.001(4) 0.014(5)
N6 0.058(5) 0.074(5) 0.030(4) -0.002(3) 0.022(3) 0.013(4)
C0AA 0.040(5) 0.044(4) 0.033(4) -0.001(4) 0.021(4) 0.005(4)
C1 0.117(8) 0.039(5) 0.049(5) -0.013(4) 0.029(5) -0.005(5)
C3 0.025(4) 0.081(7) 0.038(4) 0.014(4) 0.010(4) -0.002(5)
C7 0.035(5) 0.037(5) 0.076(6) 0.004(4) 0.019(4) 0.010(4)
C8 0.034(4) 0.050(5) 0.027(4) 0.003(3) 0.002(3) 0.001(3)
C15 0.039(5) 0.083(6) 0.047(5) 0.015(5) 0.005(4) 0.005(5)
C17 0.036(5) 0.042(4) 0.030(4) 0.001(3) 0.009(3) -0.006(4)
C19 0.033(4) 0.052(5) 0.030(4) 0.005(3) 0.010(3) 0.000(4)
C20 0.048(5) 0.040(4) 0.030(4) 0.002(3) 0.017(4) 0.003(4)
C25 0.038(5) 0.050(5) 0.048(5) 0.009(4) 0.014(4) -0.006(4)
C26 0.033(5) 0.051(5) 0.043(5) -0.002(4) 0.007(4) 0.004(4)
C28 0.041(5) 0.057(6) 0.053(5) -0.004(4) -0.001(4) 0.005(4)
C29 0.035(5) 0.054(5) 0.074(7) 0.002(5) 0.004(5) -0.010(4)
C30 0.062(6) 0.076(7) 0.033(5) 0.001(4) 0.012(4) 0.009(5)
C32 0.043(6) 0.106(8) 0.051(6) 0.010(6) -0.002(4) 0.012(6)

loop_
_atom_type_symbol
_atom_type_description
_atom_type_scat_dispersion_real
_atom_type_scat_dispersion_imag
_atom_type_scat_source
C C 0.0033 0.0016 'International Tables Vol C Tables 4.2.6.8 and 6.1.1.4'
H H 0.0000 0.0000 'International Tables Vol C Tables 4.2.6.8 and 6.1.1.4'
Dy Dy -0.1892 4.4098 'International Tables Vol C Tables 4.2.6.8 and 6.1.1.4'
N N 0.0061 0.0033 'International Tables Vol C Tables 4.2.6.8 and 6.1.1.4'
O O 0.0106 0.0060 'International Tables Vol C Tables 4.2.6.8 and 6.1.1.4'

loop_
_geom_angle_atom_site_label_1
_geom_angle_atom_site_label_2
_geom_angle_atom_site_label_3
_geom_angle
_geom_angle_site_symmetry_1
_geom_angle_site_symmetry_3
_geom_angle_publ_flag
O1 Dy1 O2 50.89(14) . . ?
O1 Dy1 O5 138.48(19) . . ?
O1 Dy1 N1 73.05(17) . . ?
O1 Dy1 C0AA 25.16(16) . . ?
O1 Dy1 C3 155.37(19) . . ?
O2 Dy1 O1 118.23(16) 3_657 . ?
O2 Dy1 O2 67.62(17) 3_657 . ?
O2 Dy1 O4 87.01(18) 3_657 . ?
O2 Dy1 O5 82.27(19) 3_657 . ?
O2 Dy1 O6 78.52(16) 3_657 . ?
O2 Dy1 N1 154.68(19) 3_657 . ?
O2 Dy1 N2 138.79(18) 3_657 . ?
O2 Dy1 C0AA 93.09(19) 3_657 . ?
O2 Dy1 C0AA 25.84(16) . . ?
O2 Dy1 C3 149.43(18) . . ?
O2 Dy1 C3 82.82(19) 3_657 . ?
O3 Dy1 O1 95.69(17) . . ?
O3 Dy1 O2 75.09(16) . 3_657 ?
O3 Dy1 O2 77.98(16) . . ?
O3 Dy1 O4 78.81(19) . . ?
O3 Dy1 O5 125.36(19) . . ?
O3 Dy1 O6 145.79(16) . . ?
O3 Dy1 N1 128.45(18) . . ?
O3 Dy1 N2 64.67(18) . . ?
O3 Dy1 C0AA 88.30(19) . . ?
O3 Dy1 C3 102.5(2) . . ?
O4 Dy1 O1 152.17(17) . . ?
O4 Dy1 O2 149.20(17) . . ?
O4 Dy1 O5 50.59(18) . . ?
O4 Dy1 N1 88.94(19) . . ?
O4 Dy1 C0AA 166.6(2) . . ?
O4 Dy1 C3 26.07(19) . . ?
O5 Dy1 O2 136.01(18) . . ?
O5 Dy1 N1 75.9(2) . . ?
O5 Dy1 C0AA 142.6(2) . . ?
O5 Dy1 C3 24.58(18) . . ?
O6 Dy1 O1 78.01(17) . . ?
O6 Dy1 O2 72.03(15) . . ?
O6 Dy1 O4 121.29(18) . . ?
O6 Dy1 O5 71.07(18) . . ?
O6 Dy1 N1 82.33(18) . . ?
O6 Dy1 N2 141.88(18) . . ?
O6 Dy1 C0AA 71.68(18) . . ?
O6 Dy1 C3 95.3(2) . . ?
N1 Dy1 O2 121.46(17) . . ?
N1 Dy1 C0AA 96.5(2) . . ?
N1 Dy1 C3 82.6(2) . . ?
N2 Dy1 O1 75.86(18) . . ?
N2 Dy1 O2 110.17(17) . . ?
N2 Dy1 O4 77.18(19) . . ?
N2 Dy1 O5 113.6(2) . . ?
N2 Dy1 N1 63.79(19) . . ?
N2 Dy1 C0AA 94.24(19) . . ?
N2 Dy1 C3 97.0(2) . . ?
C3 Dy1 C0AA 166.9(2) . . ?
C0AA O1 Dy1 99.3(4) . . ?
Dy1 O2 Dy1 112.38(17) 3_657 . ?
C0AA O2 Dy1 91.6(4) . . ?
C0AA O2 Dy1 153.9(4) . 3_657 ?
C19 O3 Dy1 120.6(4) . . ?
C3 O4 Dy1 91.6(4) . . ?
C3 O5 Dy1 91.4(5) . . ?
Dy1 O6 H6A 109.3 . . ?
Dy1 O6 H6B 109.3 . . ?
H6A O6 H6B 109.5 . . ?
C8 N1 Dy1 119.1(5) . . ?
C15 N1 Dy1 124.2(5) . . ?
C15 N1 C8 116.4(6) . . ?
N3 N2 Dy1 120.5(4) . . ?
C20 N2 Dy1 126.4(5) . . ?
C20 N2 N3 113.1(6) . . ?
C19 N3 N2 108.4(6) . . ?
C29 N4 C25 116.7(7) . . ?
C32 N5 C30 117.4(7) . . ?
H6C N6 H6D 109.5 . . ?
C20 N6 H6C 109.0 . . ?
C20 N6 H6D 108.9 . . ?
O1 C0AA Dy1 55.5(3) . . ?
O1 C0AA O2 117.6(6) . . ?
O1 C0AA C1 121.6(7) . . ?
O2 C0AA Dy1 62.5(3) . . ?
O2 C0AA C1 120.7(6) . . ?
C1 C0AA Dy1 174.4(6) . . ?
C0AA C1 H1A 109.4 . . ?
C0AA C1 H1B 109.5 . . ?
C0AA C1 H1C 109.5 . . ?
H1A C1 H1B 109.5 . . ?
H1A C1 H1C 109.5 . . ?
H1B C1 H1C 109.5 . . ?
O4 C3 Dy1 62.3(4) . . ?
O4 C3 C7 114.7(7) . . ?
O5 C3 Dy1 64.1(4) . . ?
O5 C3 O4 126.2(7) . . ?
O5 C3 C7 119.0(7) . . ?
C7 C3 Dy1 171.9(6) . . ?
C3 C7 H7A 109.3 . . ?
C3 C7 H7B 109.7 . . ?
C3 C7 H7C 109.4 . . ?
H7A C7 H7B 109.5 . . ?
H7A C7 H7C 109.5 . . ?
H7B C7 H7C 109.5 . . ?
N1 C8 C20 115.9(6) . . ?
N1 C8 C30 120.4(7) . . ?
C30 C8 C20 123.6(7) . . ?
N1 C15 H15 118.9 . . ?
N1 C15 C32 122.1(8) . . ?
C32 C15 H15 118.9 . . ?
C25 C17 C19 120.5(7) . . ?
C26 C17 C19 121.1(7) . . ?
C26 C17 C25 118.2(7) . . ?
O3 C19 C17 116.9(6) . . ?
N3 C19 O3 125.9(7) . . ?
N3 C19 C17 117.2(6) . . ?
N2 C20 N6 124.8(7) . . ?
N2 C20 C8 114.5(6) . . ?
N6 C20 C8 120.7(7) . . ?
N4 C25 C17 123.1(8) . . ?
N4 C25 H25 118.5 . . ?
C17 C25 H25 118.5 . . ?
C17 C26 H26 119.8 . . ?
C17 C26 C28 120.5(7) . . ?
C28 C26 H26 119.8 . . ?
C26 C28 H28 121.8 . . ?
C29 C28 C26 116.5(8) . . ?
C29 C28 H28 121.8 . . ?
N4 C29 C28 125.1(8) . . ?
N4 C29 H29 117.5 . . ?
C28 C29 H29 117.5 . . ?
N5 C30 C8 122.0(8) . . ?
N5 C30 H30 119.0 . . ?
C8 C30 H30 119.0 . . ?
N5 C32 C15 121.7(9) . . ?
N5 C32 H32 119.2 . . ?
C15 C32 H32 119.2 . . ?

loop_
_geom_bond_atom_site_label_1
_geom_bond_atom_site_label_2
_geom_bond_distance
_geom_bond_site_symmetry_2
_geom_bond_publ_flag
Dy1 O1 2.451(5) . ?
Dy1 O2 2.342(4) 3_657 ?
Dy1 O2 2.604(5) . ?
Dy1 O3 2.296(5) . ?
Dy1 O4 2.450(6) . ?
Dy1 O5 2.488(6) . ?
Dy1 O6 2.387(4) . ?
Dy1 N1 2.538(6) . ?
Dy1 N2 2.412(6) . ?
Dy1 C0AA 2.934(6) . ?
Dy1 C3 2.766(7) . ?
O1 C0AA 1.264(8) . ?
O2 C0AA 1.279(8) . ?
O3 C19 1.302(8) . ?
O4 C3 1.216(8) . ?
O5 C3 1.151(8) . ?
O6 H6A 0.9600 . ?
O6 H6B 0.9601 . ?
N1 C8 1.352(9) . ?
N1 C15 1.334(9) . ?
N2 N3 1.416(8) . ?
N2 C20 1.307(9) . ?
N3 C19 1.294(9) . ?
N4 C25 1.342(9) . ?
N4 C29 1.342(11) . ?
N5 C30 1.336(10) . ?
N5 C32 1.307(12) . ?
N6 H6C 0.8899 . ?
N6 H6D 0.8900 . ?
N6 C20 1.342(9) . ?
C0AA C1 1.461(5) . ?
C1 H1A 0.9600 . ?
C1 H1B 0.9600 . ?
C1 H1C 0.9600 . ?
C3 C7 1.446(5) . ?
C7 H7A 0.9600 . ?
C7 H7B 0.9600 . ?
C7 H7C 0.9600 . ?
C8 C20 1.484(10) . ?
C8 C30 1.399(10) . ?
C15 H15 0.9300 . ?
C15 C32 1.396(11) . ?
C17 C19 1.507(9) . ?
C17 C25 1.384(10) . ?
C17 C26 1.376(10) . ?
C25 H25 0.9300 . ?
C26 H26 0.9300 . ?
C26 C28 1.390(10) . ?
C28 H28 0.9300 . ?
C28 C29 1.376(12) . ?
C29 H29 0.9300 . ?
C30 H30 0.9300 . ?
C32 H32 0.9300 . ?

loop_
_geom_hbond_atom_site_label_D
_geom_hbond_atom_site_label_H
_geom_hbond_atom_site_label_A
_geom_hbond_distance_DH
_geom_hbond_distance_HA
_geom_hbond_distance_DA
_geom_hbond_angle_DHA
_geom_hbond_site_symmetry_A
_geom_hbond_publ_flag
O6 H6A O3 0.96 1.78 2.738(7) 174.4 3_657 yes
O6 H6B N4 0.96 1.85 2.741(8) 153.5 1_455 yes
N6 H6C O1 0.89 2.10 2.945(8) 158.7 3_656 yes
C7 H7A N6 0.96 2.46 3.332(10) 151.6 4_566 yes
C15 H15 O6 0.93 2.67 3.260(9) 121.7 . yes
C28 H28 O4 0.93 2.74 3.499(11) 139.9 4_666 yes
C28 H28 N5 0.93 2.79 3.479(11) 131.9 1_656 yes
C30 H30 O1 0.93 2.41 3.272(10) 154.3 3_656 yes

loop_
_geom_torsion_atom_site_label_1
_geom_torsion_atom_site_label_2
_geom_torsion_atom_site_label_3
_geom_torsion_atom_site_label_4
_geom_torsion
_geom_torsion_site_symmetry_1
_geom_torsion_site_symmetry_2
_geom_torsion_site_symmetry_3
_geom_torsion_site_symmetry_4
_geom_torsion_publ_flag
Dy1 O1 C0AA O2 -7.4(7) . . . . ?
Dy1 O1 C0AA C1 174.3(7) . . . . ?
Dy1 O2 C0AA Dy1 157.7(10) 3_657 . . . ?
Dy1 O2 C0AA O1 6.9(6) . . . . ?
Dy1 O2 C0AA O1 164.6(6) 3_657 . . . ?
Dy1 O2 C0AA C1 -17.1(15) 3_657 . . . ?
Dy1 O2 C0AA C1 -174.8(7) . . . . ?
Dy1 O3 C19 N3 1.7(11) . . . . ?
Dy1 O3 C19 C17 -179.0(5) . . . . ?
Dy1 O4 C3 O5 -5.6(9) . . . . ?
Dy1 O4 C3 C7 171.6(6) . . . . ?
Dy1 O5 C3 O4 5.5(9) . . . . ?
Dy1 O5 C3 C7 -171.6(7) . . . . ?
Dy1 N1 C8 C20 -4.7(8) . . . . ?
Dy1 N1 C8 C30 176.9(6) . . . . ?
Dy1 N1 C15 C32 -176.3(7) . . . . ?
Dy1 N2 N3 C19 0.3(8) . . . . ?
Dy1 N2 C20 N6 -175.1(6) . . . . ?
Dy1 N2 C20 C8 4.4(9) . . . . ?
N1 C8 C20 N2 0.6(10) . . . . ?
N1 C8 C20 N6 -179.9(7) . . . . ?
N1 C8 C30 N5 -0.8(12) . . . . ?
N1 C15 C32 N5 0.2(15) . . . . ?
N2 N3 C19 O3 -1.3(11) . . . . ?
N2 N3 C19 C17 179.5(6) . . . . ?
N3 N2 C20 N6 1.2(10) . . . . ?
N3 N2 C20 C8 -179.4(6) . . . . ?
C8 N1 C15 C32 -2.2(12) . . . . ?
C15 N1 C8 C20 -179.1(7) . . . . ?
C15 N1 C8 C30 2.5(11) . . . . ?
C17 C26 C28 C29 -1.2(12) . . . . ?
C19 C17 C25 N4 -177.4(7) . . . . ?
C19 C17 C26 C28 178.0(7) . . . . ?
C20 N2 N3 C19 -176.2(7) . . . . ?
C20 C8 C30 N5 -179.2(8) . . . . ?
C25 N4 C29 C28 0.9(13) . . . . ?
C25 C17 C19 O3 146.8(7) . . . . ?
C25 C17 C19 N3 -33.9(11) . . . . ?
C25 C17 C26 C28 2.0(11) . . . . ?
C26 C17 C19 O3 -29.1(10) . . . . ?
C26 C17 C19 N3 150.3(8) . . . . ?
C26 C17 C25 N4 -1.5(11) . . . . ?
C26 C28 C29 N4 -0.3(13) . . . . ?
C29 N4 C25 C17 0.1(11) . . . . ?
C30 N5 C32 C15 1.5(15) . . . . ?
C30 C8 C20 N2 179.0(7) . . . . ?
C30 C8 C20 N6 -1.6(12) . . . . ?
C32 N5 C30 C8 -1.2(14) . . . . ?
